data_2103192
loop_
_publ_author_name
'Marsh, Richard E.'
'Kapon, Moshe'
'Hu, Shengzhi'
'Herbstein, Frank H.'

_publ_section_title
;
 Some 60 new space-group corrections
;
_journal_issue 1
_journal_name_full 'Acta Crystallographica Section B'
_journal_page_first 62
_journal_page_last 77
_journal_paper_doi 10.1107/S0108768101017128
_journal_volume 58
_journal_year 2002
_chemical_formula_structural 'C Cl4 3[S C (N H2)2]'
_chemical_formula_sum 'C4 H12 Cl4 N6 S3'
_chemical_name_systematic ' Carbon tetrachloride-thiourea (1/3) '
_space_group_IT_number 148
_symmetry_cell_setting hexagonal
_symmetry_space_group_name_Hall '-R 3'
_symmetry_space_group_name_H-M 'R -3 :H'
_cell_angle_alpha 90.00
_cell_angle_beta 90.00
_cell_angle_gamma 120
_cell_formula_units_Z 6
_cell_length_a 15.53
_cell_length_b 15.53
_cell_length_c 12.529
_cell_volume 2616.917
_cod_data_source_file bm0047.cif
_cod_data_source_block CSD_CIF_Table_31S
_cod_depositor_comments
;
The following automatic conversions were performed:
'_symmetry_cell_setting' value 'Hexagonal' changed to 'hexagonal'
according to '/home/saulius/struct/CIF-dictionaries/cif_core.dic'
dictionary named 'cif_core.dic' version 2.4.1 from 2010-06-29.

Automatic conversion script
Id: cif_fix_enum 1527 2010-12-29 10:47:43Z saulius 

The following automatic conversions were performed:

'_symmetry_cell_setting' value 'Hexagonal' changed to 'hexagonal'
according to /home/saulius/struct/CIF-dictionaries/cif_core.dic
dictionary named 'cif_core.dic' version 2.4.1 from 2010-06-29.

Automatic conversion script
Id: cif_fix_values 1715 2011-07-08 13:25:40Z adriana 
;
_cod_original_sg_symbol_H-M 'R-3 '
_cod_original_formula_sum ' CCl4.3[SC(NH2)2]'
_cod_database_code 2103192

loop_
_symmetry_equiv_pos_as_xyz
'x, y, z'
'-y, x-y, z'
'-x+y, -x, z'
'x+2/3, y+1/3, z+1/3'
'-y+2/3, x-y+1/3, z+1/3'
'-x+y+2/3, -x+1/3, z+1/3'
'x+1/3, y+2/3, z+2/3'
'-y+1/3, x-y+2/3, z+2/3'
'-x+y+1/3, -x+2/3, z+2/3'
'-x, -y, -z'
'y, -x+y, -z'
'x-y, x, -z'
'-x+2/3, -y+1/3, -z+1/3'
'y+2/3, -x+y+1/3, -z+1/3'
'x-y+2/3, x+1/3, -z+1/3'
'-x+1/3, -y+2/3, -z+2/3'
'y+1/3, -x+y+2/3, -z+2/3'
'x-y+1/3, x+2/3, -z+2/3'

loop_
_atom_site_label
_atom_site_fract_x
_atom_site_fract_y
_atom_site_fract_z
C2 0 0 .75
Cl1 .1042 .1042 .75
Cl2,3 .0787 .0732 .6386
S1 .3734 .333 .5833
N1,2 .2074 .3097 .4951
C1 .2264 .2959 .4364

loop_
_atom_type_symbol
C
S
N
